data_7244771
loop_
_publ_author_name
'He, Pei-Pei'
'Xu, Qiao-Yan'
'Li, Shao-Heng'
'Wei, Su-Mu'
'Li, Hao-Hong'

_publ_section_title
;
 Luminescent Uranium-Thiophene Dicarboxylate Frameworks Supported by
 Transition-Metal-Organic Cations: Dimensionality and Luminescence Control
 in Uranyl Speciation
;
_journal_name_full CrystEngComm
_journal_paper_doi 10.1039/D2CE00368F
_journal_year 2022
_chemical_formula_moiety '2(C7 H2 O8 S U), C36 H24 Cd N6, 2(O) '
_chemical_formula_sum 'C50 H28 Cd N6 O18 S2 U2'
_chemical_formula_weight 1653.39
_space_group_IT_number 60
_space_group_name_Hall '-P 2n 2ab'
_space_group_name_H-M_alt 'P b c n'
_symmetry_cell_setting orthorhombic
_symmetry_space_group_name_Hall '-P 2n 2ab'
_symmetry_space_group_name_H-M 'P b c n'
_atom_sites_solution_hydrogens geom
_atom_sites_solution_primary direct
_atom_sites_solution_secondary difmap
_audit_creation_method SHELXL-97
_audit_update_record
;
2022-03-15 deposited with the CCDC.	2022-04-05 downloaded from the CCDC.
;
_cell_angle_alpha 90.00
_cell_angle_beta 90.00
_cell_angle_gamma 90.00
_cell_formula_units_Z 4
_cell_length_a 16.3215(14)
_cell_length_b 17.4530(15)
_cell_length_c 18.0785(15)
_cell_measurement_reflns_used 25
_cell_measurement_temperature 296(2)
_cell_measurement_theta_max 18
_cell_measurement_theta_min 12
_cell_volume 5149.8(8)
_computing_cell_refinement 'Nonius CAD4 software'
_computing_data_collection 'Nonius CAD4 software'
_computing_data_reduction 'XCAD (P.McArdle, 2000)'
_computing_molecular_graphics 'ORTEX (P.McArdle, 1995)'
_computing_publication_material 'SHELXL-97/2 (Sheldrick,1997)'
_computing_structure_refinement 'SHELXL-97 (Sheldrick, 1997)'
_computing_structure_solution 'SHELXS-97 (Sheldrick, 1990)'
_diffrn_ambient_temperature 296(2)
_diffrn_detector_area_resol_mean None
_diffrn_measured_fraction_theta_full 0.996
_diffrn_measured_fraction_theta_max 0.996
_diffrn_measurement_device_type '4-circle diffractometer'
_diffrn_measurement_method 'scintillation counter'
_diffrn_radiation_monochromator graphite
_diffrn_radiation_source 'fine-focus sealed tube'
_diffrn_radiation_type MoK\a
_diffrn_radiation_wavelength 0.71073
_diffrn_reflns_av_R_equivalents 0.0385
_diffrn_reflns_av_sigmaI/netI 0.0364
_diffrn_reflns_limit_h_max 21
_diffrn_reflns_limit_h_min -19
_diffrn_reflns_limit_k_max 7
_diffrn_reflns_limit_k_min -22
_diffrn_reflns_limit_l_max 23
_diffrn_reflns_limit_l_min -22
_diffrn_reflns_number 23033
_diffrn_reflns_theta_full 27.48
_diffrn_reflns_theta_max 27.48
_diffrn_reflns_theta_min 2.05
_diffrn_standards_decay_% 'not measured'
_diffrn_standards_interval_count 'not measured'
_diffrn_standards_interval_time 'not measured'
_diffrn_standards_number None
_exptl_absorpt_coefficient_mu 6.846
_exptl_absorpt_correction_T_max 0.254
_exptl_absorpt_correction_T_min 0.152
_exptl_absorpt_correction_type psi-scan
_exptl_crystal_colour Brown
_exptl_crystal_density_diffrn 2.132
_exptl_crystal_density_method 'not measured'
_exptl_crystal_description Cube
_exptl_crystal_F_000 3112
_exptl_crystal_size_max 0.30
_exptl_crystal_size_mid 0.24
_exptl_crystal_size_min 0.20
_refine_diff_density_max 1.137
_refine_diff_density_min -0.852
_refine_diff_density_rms 0.117
_refine_ls_extinction_method none
_refine_ls_goodness_of_fit_ref 1.024
_refine_ls_hydrogen_treatment constr
_refine_ls_matrix_type full
_refine_ls_number_parameters 357
_refine_ls_number_reflns 5888
_refine_ls_number_restraints 0
_refine_ls_restrained_S_all 1.024
_refine_ls_R_factor_all 0.0499
_refine_ls_R_factor_gt 0.0311
_refine_ls_shift/su_max 0.001
_refine_ls_shift/su_mean 0.000
_refine_ls_structure_factor_coef Fsqd
_refine_ls_weighting_details 'calc w=1/[\s^2^(Fo^2^)+(0.0297P)^2^+8.6787P] where P=(Fo^2^+2Fc^2^)/3'
_refine_ls_weighting_scheme calc
_refine_ls_wR_factor_gt 0.0657
_refine_ls_wR_factor_ref 0.0717
_reflns_number_gt 4507
_reflns_number_total 5907
_reflns_threshold_expression >2sigma(I)
_cod_data_source_file d2ce00368f2.cif
_cod_data_source_block pbcn
_cod_depositor_comments
;
The following automatic conversions were performed:

data item '_symmetry_cell_setting' value 'Orthorhombic' was changed
to 'orthorhombic' in accordance with the
/home/data/users/saulius/crontab/automatic-downloads/rss-feeds/RSC/lib/dictionaries/cif_core.dic
dictionary named 'cif_core.dic' version 2.4.2 last updated on
2011-04-26.

Automatic conversion script
Id: cif_fix_values 7556 2019-12-06 15:28:31Z antanas 
;
_cod_original_sg_symbol_Hall -P2n2ab
_cod_original_sg_symbol_H-M Pbcn
_cod_database_code 7244771

loop_
_symmetry_equiv_pos_as_xyz
'x, y, z'
'-x+1/2, -y+1/2, z+1/2'
'-x, y, -z+1/2'
'x+1/2, -y+1/2, -z'
'-x, -y, -z'
'x-1/2, y-1/2, -z-1/2'
'x, -y, z-1/2'
'-x-1/2, y-1/2, z'

loop_
_atom_site_label
_atom_site_type_symbol
_atom_site_fract_x
_atom_site_fract_y
_atom_site_fract_z
_atom_site_U_iso_or_equiv
_atom_site_adp_type
_atom_site_occupancy
_atom_site_symmetry_multiplicity
_atom_site_calc_flag
_atom_site_refinement_flags
_atom_site_disorder_assembly
_atom_site_disorder_group
U1 U 0.129881(11) 0.130978(9) 0.463173(9) 0.02806(6) Uani 1 1 d . . .
Cd2 Cd 0.5000 0.13951(3) 0.2500 0.04203(14) Uani 1 2 d S . .
S1 S 0.26903(9) 0.22454(7) 0.71623(6) 0.0374(3) Uani 1 1 d . . .
O4 O 0.0882(2) 0.1402(2) 0.33193(18) 0.0425(9) Uani 1 1 d . . .
O3 O 0.1874(2) 0.2158(2) 0.36634(17) 0.0437(9) Uani 1 1 d . . .
O2 O 0.1907(3) 0.1429(2) 0.58969(19) 0.0510(10) Uani 1 1 d . . .
O5 O 0.0054(3) 0.0610(2) 0.4271(2) 0.0583(11) Uani 1 1 d . . .
N3 N 0.4417(3) 0.2458(2) 0.3042(2) 0.0356(10) Uani 1 1 d . . .
N1 N 0.4237(3) 0.0428(3) 0.3101(3) 0.0532(13) Uani 1 1 d . . .
O1 O 0.2549(2) 0.2031(2) 0.50188(18) 0.0526(11) Uani 1 1 d . . .
N2 N 0.5692(3) 0.1001(3) 0.3573(3) 0.0533(12) Uani 1 1 d . . .
O6 O 0.0819(3) 0.0361(2) 0.5531(2) 0.0582(12) Uani 1 1 d . . .
O8 O 0.1957(2) 0.0571(2) 0.4340(2) 0.0485(9) Uani 1 1 d . . .
O7 O 0.0640(2) 0.2051(2) 0.4905(2) 0.0495(10) Uani 1 1 d . . .
O9 O 0.1915(5) 0.0009(5) 0.6870(4) 0.152(3) Uani 1 1 d . . .
C1 C 0.6367(5) 0.1303(5) 0.3841(4) 0.093(3) Uani 1 1 d . . .
H1 H 0.6517 0.1794 0.3692 0.111 Uiso 1 1 calc R . .
C2 C 0.6860(6) 0.0921(8) 0.4334(5) 0.114(4) Uani 1 1 d . . .
H2 H 0.7344 0.1146 0.4497 0.137 Uiso 1 1 calc R . .
C3 C 0.6649(7) 0.0235(8) 0.4578(4) 0.116(4) Uani 1 1 d . . .
H3 H 0.6980 -0.0018 0.4918 0.140 Uiso 1 1 calc R . .
C4 C 0.5933(6) -0.0109(5) 0.4328(4) 0.076(2) Uani 1 1 d . . .
C5 C 0.5467(4) 0.0307(3) 0.3821(3) 0.0482(14) Uani 1 1 d . . .
C6 C 0.4696(4) 0.0005(3) 0.3572(3) 0.0496(15) Uani 1 1 d . . .
C7 C 0.4416(6) -0.0705(3) 0.3838(4) 0.086(3) Uani 1 1 d . . .
C8 C 0.4932(9) -0.1114(5) 0.4347(6) 0.113(5) Uani 1 1 d . . .
H8 H 0.4754 -0.1587 0.4523 0.136 Uiso 1 1 calc R . .
C9 C 0.5632(8) -0.0856(6) 0.4572(5) 0.111(4) Uani 1 1 d . . .
H9 H 0.5947 -0.1150 0.4892 0.133 Uiso 1 1 calc R . .
C10 C 0.3623(8) -0.0953(5) 0.3596(6) 0.111(4) Uani 1 1 d . . .
H10 H 0.3413 -0.1418 0.3761 0.133 Uiso 1 1 calc R . .
C11 C 0.3190(7) -0.0524(6) 0.3142(6) 0.108(4) Uani 1 1 d . . .
H11 H 0.2676 -0.0687 0.2985 0.129 Uiso 1 1 calc R . .
C12 C 0.3501(5) 0.0174(5) 0.2897(4) 0.077(2) Uani 1 1 d . . .
H12 H 0.3185 0.0472 0.2580 0.092 Uiso 1 1 calc R . .
C13 C 0.3870(3) 0.2460(3) 0.3592(3) 0.0452(14) Uani 1 1 d . . .
H13 H 0.3681 0.1992 0.3769 0.054 Uiso 1 1 calc R . .
C14 C 0.3574(4) 0.3122(3) 0.3909(3) 0.0479(14) Uani 1 1 d . . .
H14 H 0.3194 0.3099 0.4291 0.058 Uiso 1 1 calc R . .
C15 C 0.3849(3) 0.3812(3) 0.3654(3) 0.0455(14) Uani 1 1 d . . .
H15 H 0.3653 0.4264 0.3861 0.055 Uiso 1 1 calc R . .
C16 C 0.4423(3) 0.3842(3) 0.3081(3) 0.0376(12) Uani 1 1 d . . .
C17 C 0.4705(3) 0.3141(3) 0.2790(2) 0.0317(11) Uani 1 1 d . . .
C18 C 0.4726(4) 0.4543(3) 0.2780(3) 0.0468(14) Uani 1 1 d . . .
H18 H 0.4544 0.5006 0.2973 0.056 Uiso 1 1 calc R . .
C19 C 0.3470(3) 0.2858(3) 0.7389(3) 0.0345(11) Uani 1 1 d . . .
C20 C 0.3923(3) 0.3069(3) 0.6789(3) 0.0430(13) Uani 1 1 d . . .
H20 H 0.4377 0.3391 0.6811 0.052 Uiso 1 1 calc R . .
C22 C 0.2958(3) 0.2284(3) 0.6245(2) 0.0341(11) Uani 1 1 d . . .
C23 C 0.2445(3) 0.1891(3) 0.5689(3) 0.0399(12) Uani 1 1 d . . .
C24 C 0.1423(3) 0.1888(3) 0.3167(3) 0.0330(11) Uani 1 1 d . . .
C25 C -0.0277(4) 0.0098(3) 0.4663(3) 0.0464(15) Uani 1 1 d . . .
C21 C 0.3625(3) 0.2746(3) 0.6136(3) 0.0435(13) Uani 1 1 d . . .
H21 H 0.3856 0.2836 0.5674 0.052 Uiso 1 1 calc R . .

loop_
_atom_site_aniso_label
_atom_site_aniso_U_11
_atom_site_aniso_U_22
_atom_site_aniso_U_33
_atom_site_aniso_U_23
_atom_site_aniso_U_13
_atom_site_aniso_U_12
U1 0.03165(11) 0.02733(9) 0.02521(9) 0.00338(7) -0.00067(8) -0.00713(7)
Cd2 0.0542(4) 0.0275(2) 0.0445(3) 0.000 -0.0088(3) 0.000
S1 0.0418(8) 0.0460(7) 0.0243(6) 0.0001(5) 0.0008(5) -0.0154(6)
O4 0.042(2) 0.053(2) 0.0327(18) 0.0113(16) -0.0055(16) -0.0198(18)
O3 0.057(2) 0.050(2) 0.0245(17) 0.0095(15) -0.0042(17) -0.0239(19)
O2 0.060(3) 0.062(2) 0.0307(18) 0.0091(17) -0.0097(18) -0.032(2)
O5 0.065(3) 0.064(3) 0.046(2) 0.0124(19) -0.004(2) -0.032(2)
N3 0.038(3) 0.033(2) 0.036(2) 0.0020(17) 0.0014(19) 0.0000(18)
N1 0.052(3) 0.046(3) 0.062(3) -0.010(2) 0.001(3) -0.018(2)
O1 0.059(3) 0.075(3) 0.0244(18) 0.0040(18) -0.0060(18) -0.035(2)
N2 0.051(3) 0.058(3) 0.051(3) 0.011(2) -0.015(2) -0.014(3)
O6 0.062(3) 0.058(2) 0.055(2) 0.022(2) -0.005(2) -0.029(2)
O8 0.050(2) 0.046(2) 0.050(2) 0.0006(17) -0.0034(19) 0.0066(18)
O7 0.055(3) 0.038(2) 0.056(2) -0.0017(17) 0.007(2) 0.0042(18)
O9 0.113(6) 0.199(8) 0.144(6) 0.049(6) 0.002(5) 0.023(6)
C1 0.075(6) 0.138(8) 0.066(5) 0.022(5) -0.024(4) -0.044(5)
C2 0.065(6) 0.202(12) 0.075(6) 0.025(7) -0.032(5) -0.015(7)
C3 0.103(8) 0.202(12) 0.045(5) 0.018(6) -0.009(5) 0.086(9)
C4 0.091(6) 0.088(5) 0.049(4) 0.019(4) 0.009(4) 0.049(5)
C5 0.057(4) 0.041(3) 0.046(3) 0.012(2) 0.011(3) 0.013(3)
C6 0.071(4) 0.026(2) 0.051(3) -0.005(2) 0.024(3) -0.004(3)
C7 0.146(8) 0.028(3) 0.084(5) -0.009(3) 0.058(5) -0.011(4)
C8 0.197(13) 0.032(4) 0.110(8) 0.021(4) 0.074(9) 0.034(6)
C9 0.171(12) 0.092(8) 0.071(6) 0.038(5) 0.037(7) 0.083(8)
C10 0.162(11) 0.053(5) 0.117(8) -0.039(5) 0.077(8) -0.062(6)
C11 0.106(8) 0.103(7) 0.114(8) -0.043(6) 0.040(6) -0.072(7)
C12 0.065(5) 0.093(5) 0.072(5) -0.029(4) 0.005(4) -0.029(4)
C13 0.046(4) 0.046(3) 0.044(3) 0.009(2) 0.002(3) -0.009(3)
C14 0.045(4) 0.056(3) 0.042(3) 0.000(3) 0.012(3) -0.003(3)
C15 0.050(4) 0.045(3) 0.042(3) -0.011(2) 0.003(3) 0.006(3)
C16 0.046(3) 0.033(2) 0.034(3) -0.003(2) -0.001(2) 0.001(2)
C17 0.034(3) 0.031(2) 0.030(2) 0.0003(19) -0.005(2) -0.003(2)
C18 0.071(4) 0.028(2) 0.041(3) -0.005(2) 0.006(3) 0.006(3)
C19 0.033(3) 0.042(3) 0.028(2) -0.005(2) -0.002(2) -0.006(2)
C20 0.038(3) 0.055(3) 0.036(3) -0.007(2) 0.008(2) -0.018(3)
C22 0.037(3) 0.044(3) 0.021(2) -0.002(2) 0.001(2) -0.006(2)
C23 0.042(3) 0.045(3) 0.033(3) 0.004(2) -0.001(2) -0.008(3)
C24 0.037(3) 0.034(2) 0.027(2) 0.0063(19) -0.004(2) -0.005(2)
C25 0.084(4) 0.027(2) 0.028(2) 0.015(2) -0.022(3) -0.020(3)
C21 0.040(3) 0.063(3) 0.028(2) -0.003(2) 0.004(2) -0.015(3)

loop_
_atom_type_symbol
_atom_type_description
_atom_type_scat_dispersion_real
_atom_type_scat_dispersion_imag
_atom_type_scat_source
C C 0.0033 0.0016 'International Tables Vol C Tables 4.2.6.8 and 6.1.1.4'
H H 0.0000 0.0000 'International Tables Vol C Tables 4.2.6.8 and 6.1.1.4'
N N 0.0061 0.0033 'International Tables Vol C Tables 4.2.6.8 and 6.1.1.4'
O O 0.0106 0.0060 'International Tables Vol C Tables 4.2.6.8 and 6.1.1.4'
S S 0.1246 0.1234 'International Tables Vol C Tables 4.2.6.8 and 6.1.1.4'
Cd Cd -0.8075 1.2024 'International Tables Vol C Tables 4.2.6.8 and 6.1.1.4'
U U -9.6767 9.6646 'International Tables Vol C Tables 4.2.6.8 and 6.1.1.4'

loop_
_geom_angle_atom_site_label_1
_geom_angle_atom_site_label_2
_geom_angle_atom_site_label_3
_geom_angle
_geom_angle_site_symmetry_1
_geom_angle_site_symmetry_3
_geom_angle_publ_flag
O7 U1 O8 178.95(18) . . ?
O7 U1 O6 96.65(17) . . ?
O8 U1 O6 84.15(17) . . ?
O7 U1 O5 86.23(17) . . ?
O8 U1 O5 93.51(16) . . ?
O6 U1 O5 64.90(13) . . ?
O7 U1 O4 93.06(16) . . ?
O8 U1 O4 85.91(15) . . ?
O6 U1 O4 126.35(12) . . ?
O5 U1 O4 63.31(12) . . ?
O7 U1 O3 89.45(16) . . ?
O8 U1 O3 89.74(16) . . ?
O6 U1 O3 173.86(14) . . ?
O5 U1 O3 115.00(12) . . ?
O4 U1 O3 52.22(11) . . ?
O7 U1 O1 92.88(16) . . ?
O8 U1 O1 87.39(17) . . ?
O6 U1 O1 114.60(12) . . ?
O5 U1 O1 178.89(14) . . ?
O4 U1 O1 117.42(11) . . ?
O3 U1 O1 65.62(11) . . ?
O7 U1 O2 85.66(17) . . ?
O8 U1 O2 95.30(16) . . ?
O6 U1 O2 64.97(12) . . ?
O5 U1 O2 127.73(12) . . ?
O4 U1 O2 168.65(11) . . ?
O3 U1 O2 116.45(11) . . ?
O1 U1 O2 51.50(11) . . ?
O7 U1 C24 92.52(16) . . ?
O8 U1 C24 86.46(16) . . ?
O6 U1 C24 151.83(13) . . ?
O5 U1 C24 89.32(13) . . ?
O4 U1 C24 26.15(12) . . ?
O3 U1 C24 26.12(12) . . ?
O1 U1 C24 91.37(12) . . ?
O2 U1 C24 142.56(13) . . ?
O7 U1 C23 87.19(17) . . ?
O8 U1 C23 93.48(17) . . ?
O6 U1 C23 90.33(14) . . ?
O5 U1 C23 153.37(14) . . ?
O4 U1 C23 142.90(13) . . ?
O3 U1 C23 90.70(13) . . ?
O1 U1 C23 25.80(12) . . ?
O2 U1 C23 25.85(12) . . ?
C24 U1 C23 116.75(14) . . ?
N3 Cd2 N3 72.7(2) . 3_655 ?
N3 Cd2 N2 112.88(16) . 3_655 ?
N3 Cd2 N2 94.79(17) 3_655 3_655 ?
N3 Cd2 N2 94.79(17) . . ?
N3 Cd2 N2 112.88(16) 3_655 . ?
N2 Cd2 N2 145.9(2) 3_655 . ?
N3 Cd2 N1 99.33(16) . . ?
N3 Cd2 N1 171.39(16) 3_655 . ?
N2 Cd2 N1 85.24(18) 3_655 . ?
N2 Cd2 N1 70.36(17) . . ?
N3 Cd2 N1 171.39(16) . 3_655 ?
N3 Cd2 N1 99.33(16) 3_655 3_655 ?
N2 Cd2 N1 70.36(17) 3_655 3_655 ?
N2 Cd2 N1 85.24(18) . 3_655 ?
N1 Cd2 N1 88.8(2) . 3_655 ?
C19 S1 C22 91.0(2) . . ?
C24 O4 U1 93.5(3) . . ?
C24 O3 U1 93.4(3) . . ?
C23 O2 U1 93.3(3) . . ?
C25 O5 U1 123.8(3) . . ?
C13 N3 C17 118.6(4) . . ?
C13 N3 Cd2 126.4(3) . . ?
C17 N3 Cd2 114.9(3) . . ?
C12 N1 C6 119.4(6) . . ?
C12 N1 Cd2 125.8(5) . . ?
C6 N1 Cd2 112.8(4) . . ?
C23 O1 U1 93.6(3) . . ?
C1 N2 C5 118.0(6) . . ?
C1 N2 Cd2 126.2(5) . . ?
C5 N2 Cd2 114.1(4) . . ?
C25 O6 U1 118.5(3) 5_556 . ?
N2 C1 C2 122.3(9) . . ?
C3 C2 C1 120.3(9) . . ?
C2 C3 C4 120.1(8) . . ?
C3 C4 C5 116.6(8) . . ?
C3 C4 C9 124.8(9) . . ?
C5 C4 C9 118.5(9) . . ?
N2 C5 C4 122.6(7) . . ?
N2 C5 C6 117.8(5) . . ?
C4 C5 C6 119.5(6) . . ?
N1 C6 C7 121.1(7) . . ?
N1 C6 C5 118.8(5) . . ?
C7 C6 C5 120.1(7) . . ?
C6 C7 C10 117.1(8) . . ?
C6 C7 C8 117.9(9) . . ?
C10 C7 C8 125.0(8) . . ?
C9 C8 C7 123.0(9) . . ?
C8 C9 C4 120.9(9) . . ?
C11 C10 C7 120.2(8) . . ?
C10 C11 C12 120.0(9) . . ?
N1 C12 C11 122.1(9) . . ?
N3 C13 C14 123.1(5) . . ?
C15 C14 C13 118.9(5) . . ?
C14 C15 C16 120.3(5) . . ?
C15 C16 C17 117.5(4) . . ?
C15 C16 C18 123.2(5) . . ?
C17 C16 C18 119.3(4) . . ?
N3 C17 C16 121.6(4) . . ?
N3 C17 C17 118.7(3) . 3_655 ?
C16 C17 C17 119.7(3) . 3_655 ?
C18 C18 C16 121.0(3) 3_655 . ?
C20 C19 C24 127.6(5) . 2 ?
C20 C19 S1 112.3(4) . . ?
C24 C19 S1 120.0(4) 2 . ?
C19 C20 C21 112.1(5) . . ?
C21 C22 C23 128.9(4) . . ?
C21 C22 S1 111.3(4) . . ?
C23 C22 S1 119.6(4) . . ?
O1 C23 O2 120.9(5) . . ?
O1 C23 C22 119.5(5) . . ?
O2 C23 C22 119.6(4) . . ?
O1 C23 U1 60.6(3) . . ?
O2 C23 U1 60.8(3) . . ?
C22 C23 U1 171.9(4) . . ?
O3 C24 O4 120.7(4) . . ?
O3 C24 C19 119.8(4) . 2_554 ?
O4 C24 C19 119.5(4) . 2_554 ?
O3 C24 U1 60.5(2) . . ?
O4 C24 U1 60.3(2) . . ?
C19 C24 U1 175.7(4) 2_554 . ?
O6 C25 O5 127.0(5) 5_556 . ?
O6 C25 C25 119.5(5) 5_556 5_556 ?
O5 C25 C25 110.3(6) . 5_556 ?
C22 C21 C20 113.2(5) . . ?

loop_
_geom_bond_atom_site_label_1
_geom_bond_atom_site_label_2
_geom_bond_distance
_geom_bond_site_symmetry_2
_geom_bond_publ_flag
U1 O7 1.753(4) . ?
U1 O8 1.760(4) . ?
U1 O6 2.449(4) . ?
U1 O5 2.458(4) . ?
U1 O4 2.473(3) . ?
U1 O3 2.478(3) . ?
U1 O1 2.497(4) . ?
U1 O2 2.502(3) . ?
U1 C24 2.841(5) . ?
U1 C23 2.861(5) . ?
Cd2 N3 2.304(4) . ?
Cd2 N3 2.304(4) 3_655 ?
Cd2 N2 2.348(5) 3_655 ?
Cd2 N2 2.348(5) . ?
Cd2 N1 2.362(5) . ?
Cd2 N1 2.362(5) 3_655 ?
S1 C19 1.713(5) . ?
S1 C22 1.717(5) . ?
O4 C24 1.254(5) . ?
O3 C24 1.253(6) . ?
O2 C23 1.249(6) . ?
O5 C25 1.262(6) . ?
N3 C13 1.336(7) . ?
N3 C17 1.358(6) . ?
N1 C12 1.333(8) . ?
N1 C6 1.353(8) . ?
O1 C23 1.248(6) . ?
N2 C1 1.314(8) . ?
N2 C5 1.342(7) . ?
O6 C25 1.243(6) 5_556 ?
C1 C2 1.373(12) . ?
C2 C3 1.322(15) . ?
C3 C4 1.388(15) . ?
C4 C5 1.395(8) . ?
C4 C9 1.462(13) . ?
C5 C6 1.437(9) . ?
C6 C7 1.405(8) . ?
C7 C10 1.433(14) . ?
C7 C8 1.437(14) . ?
C8 C9 1.294(15) . ?
C10 C11 1.317(14) . ?
C11 C12 1.391(11) . ?
C13 C14 1.377(8) . ?
C14 C15 1.367(8) . ?
C15 C16 1.398(7) . ?
C16 C17 1.410(6) . ?
C16 C18 1.426(7) . ?
C17 C17 1.425(9) 3_655 ?
C18 C18 1.351(11) 3_655 ?
C19 C20 1.364(7) . ?
C19 C24 1.484(6) 2 ?
C20 C21 1.395(7) . ?
C22 C21 1.369(7) . ?
C22 C23 1.477(7) . ?
C24 C19 1.484(6) 2_554 ?
C25 O6 1.243(6) 5_556 ?
C25 C25 1.555(10) 5_556 ?
